data_4127771
loop_
_publ_author_name
'Barton, Lisa M.'
'Edwards, Jacob T.'
'Johnson, Eric C.'
'Bukowski, Eric J.'
'Sausa, Rosario C.'
'Byrd, Edward F. C.'
'Orlicki, Joshua A.'
'Sabatini, Jesse J.'
'Baran, Phil S.'

_publ_section_title
;
 Impact of Stereo- and Regiochemistry on Energetic Materials.
;
_journal_issue 32
_journal_name_full 'Journal of the American Chemical Society'
_journal_page_first 12531
_journal_page_last 12535
_journal_paper_doi 10.1021/jacs.9b06961
_journal_volume 141
_journal_year 2019
_chemical_formula_moiety 'C8 H12 N4 O12'
_chemical_formula_sum 'C8 H12 N4 O12'
_chemical_formula_weight 356.22
_space_group_crystal_system orthorhombic
_space_group_IT_number 43
_space_group_name_Hall 'F 2 -2d'
_space_group_name_H-M_alt 'F d d 2'
_symmetry_space_group_name_Hall 'F 2 -2d'
_symmetry_space_group_name_H-M 'F d d 2'
_atom_sites_solution_hydrogens difmap
_atom_sites_solution_primary dual
_audit_creation_date 2019-02-14
_audit_creation_method
;
Olex2 1.2
(compiled 2016.09.09 svn.r3337 for OlexSys, GUI svn.r5227)
;
_cell_angle_alpha 90
_cell_angle_beta 90
_cell_angle_gamma 90
_cell_formula_units_Z 8
_cell_length_a 26.9938(19)
_cell_length_b 17.3049(9)
_cell_length_c 6.0736(5)
_cell_measurement_reflns_used 1472
_cell_measurement_temperature 296(3)
_cell_measurement_theta_max 26.2770
_cell_measurement_theta_min 2.3510
_cell_volume 2837.1(3)
_computing_cell_refinement 'CrysAlisPro 1.171.39.46 (Rigaku OD, 2018)'
_computing_data_collection 'CrysAlisPro 1.171.39.46 (Rigaku OD, 2018)'
_computing_data_reduction 'CrysAlisPro 1.171.39.46 (Rigaku OD, 2018)'
_computing_molecular_graphics 'Olex2 (Dolomanov et al., 2009)'
_computing_publication_material 'Olex2 (Dolomanov et al., 2009)'
_computing_structure_refinement 'ShelXL (Sheldrick, 2015)'
_computing_structure_solution 'ShelXT (Sheldrick, 2015)'
_diffrn_ambient_environment air
_diffrn_ambient_temperature 296(3)
_diffrn_detector 'CCD plate'
_diffrn_detector_area_resol_mean 8.0945
_diffrn_detector_type EosS2
_diffrn_measured_fraction_theta_full 0.997
_diffrn_measured_fraction_theta_max 0.998
_diffrn_measurement_details
;
List of Runs (angles in degrees, time in seconds):

  # Type    Start    End  Width  t~exp~   \w     \q     \k     \f   Frames
--------------------------------------------------------------------------
  1  \w     57.00 116.00   1.00   15.40    --   25.07 178.00  60.00   59
  2  \w   -101.00   8.00   1.00   15.40    --  -26.94 -57.00-180.00  109
  3  \w   -117.00 -45.00   1.00   15.40    --  -26.94-178.00 -30.00   72
;
_diffrn_measurement_device 'four-circle diffractometer'
_diffrn_measurement_device_type 'SuperNova, Dualflex, EosS2'
_diffrn_measurement_method '\w scans'
_diffrn_orient_matrix_type 'CrysAlisPro convention (1999,Acta A55,543-557)'
_diffrn_orient_matrix_UB_11 -0.0243631000
_diffrn_orient_matrix_UB_12 0.0008966000
_diffrn_orient_matrix_UB_13 -0.0434548000
_diffrn_orient_matrix_UB_21 0.0094423000
_diffrn_orient_matrix_UB_22 -0.0089015000
_diffrn_orient_matrix_UB_23 -0.1060485000
_diffrn_orient_matrix_UB_31 -0.0026993000
_diffrn_orient_matrix_UB_32 -0.0399991000
_diffrn_orient_matrix_UB_33 0.0226580000
_diffrn_radiation_monochromator graphite
_diffrn_radiation_probe x-ray
_diffrn_radiation_type MoK\a
_diffrn_radiation_wavelength 0.71073
_diffrn_reflns_av_R_equivalents 0.0139
_diffrn_reflns_av_unetI/netI 0.0214
_diffrn_reflns_Laue_measured_fraction_full 0.997
_diffrn_reflns_Laue_measured_fraction_max 0.998
_diffrn_reflns_limit_h_max 18
_diffrn_reflns_limit_h_min -33
_diffrn_reflns_limit_k_max 18
_diffrn_reflns_limit_k_min -21
_diffrn_reflns_limit_l_max 5
_diffrn_reflns_limit_l_min -7
_diffrn_reflns_number 2501
_diffrn_reflns_point_group_measured_fraction_full 0.860
_diffrn_reflns_point_group_measured_fraction_max 0.856
_diffrn_reflns_theta_full 26.000
_diffrn_reflns_theta_max 26.366
_diffrn_reflns_theta_min 2.796
_diffrn_source 'fine-focus sealed X-ray tube'
_diffrn_source_type 'Enhance (Mo) X-ray Source'
_exptl_absorpt_coefficient_mu 0.160
_exptl_absorpt_correction_T_max 1.00000
_exptl_absorpt_correction_T_min 0.40143
_exptl_absorpt_correction_type multi-scan
_exptl_absorpt_process_details
;
CrysAlisPro 1.171.39.46 (Rigaku Oxford Diffraction, 2018)
Empirical absorption correction using spherical harmonics,
 implemented in SCALE3 ABSPACK scaling algorithm.
;
_exptl_crystal_colour 'clear colourless'
_exptl_crystal_colour_lustre clear
_exptl_crystal_colour_primary colourless
_exptl_crystal_density_diffrn 1.668
_exptl_crystal_description block
_exptl_crystal_F_000 1472
_exptl_crystal_size_max 0.3
_exptl_crystal_size_mid 0.18
_exptl_crystal_size_min 0.03
_refine_diff_density_max 0.143
_refine_diff_density_min -0.143
_refine_diff_density_rms 0.035
_refine_ls_abs_structure_details
;
 Flack x determined using 390 quotients [(I+)-(I-)]/[(I+)+(I-)]
 (Parsons, Flack and Wagner, Acta Cryst. B69 (2013) 249-259).
;
_refine_ls_abs_structure_Flack -0.6(8)
_refine_ls_extinction_method none
_refine_ls_goodness_of_fit_ref 1.084
_refine_ls_hydrogen_treatment refall
_refine_ls_matrix_type full
_refine_ls_number_parameters 133
_refine_ls_number_reflns 1248
_refine_ls_number_restraints 1
_refine_ls_restrained_S_all 1.083
_refine_ls_R_factor_all 0.0326
_refine_ls_R_factor_gt 0.0303
_refine_ls_shift/su_max 0.000
_refine_ls_shift/su_mean 0.000
_refine_ls_structure_factor_coef Fsqd
_refine_ls_weighting_details 'w=1/[\s^2^(Fo^2^)+(0.0410P)^2^+0.5710P] where P=(Fo^2^+2Fc^2^)/3'
_refine_ls_weighting_scheme calc
_refine_ls_wR_factor_gt 0.0716
_refine_ls_wR_factor_ref 0.0731
_reflns_Friedel_coverage 0.564
_reflns_Friedel_fraction_full 0.693
_reflns_Friedel_fraction_max 0.684
_reflns_number_gt 1174
_reflns_number_total 1248
_reflns_threshold_expression 'I > 2\s(I)'
_cod_data_source_file ja9b06961_si_002.cif
_cod_data_source_block 1-1-2-2-TNCB
_cod_database_code 4127771
_shelx_space_group_comment
;
The symmetry employed for this shelxl refinement is uniquely defined
by the following loop, which should always be used as a source of
symmetry information in preference to the above space-group names.
They are only intended as comments.
;
_reflns_odcompleteness_completeness 99.65
_reflns_odcompleteness_iscentric 1
_reflns_odcompleteness_theta 26.32
_olex2_refinement_description
;
;
_shelx_shelxl_version_number 2016/4
_olex2_submission_special_instructions 'No special instructions were received'
_oxdiff_exptl_absorpt_empirical_details
;
Empirical correction (ABSPACK) includes:
- Absorption correction using spherical harmonics
- Frame scaling
;
_oxdiff_exptl_absorpt_empirical_full_max 1.575
_oxdiff_exptl_absorpt_empirical_full_min 0.372

loop_
_space_group_symop_operation_xyz
'x, y, z'
'-x, -y, z'
'x+1/4, -y+1/4, z+1/4'
'-x+1/4, y+1/4, z+1/4'
'x, y+1/2, z+1/2'
'-x, -y+1/2, z+1/2'
'x+1/4, -y+3/4, z+3/4'
'-x+1/4, y+3/4, z+3/4'
'x+1/2, y, z+1/2'
'-x+1/2, -y, z+1/2'
'x+3/4, -y+1/4, z+3/4'
'-x+3/4, y+1/4, z+3/4'
'x+1/2, y+1/2, z'
'-x+1/2, -y+1/2, z'
'x+3/4, -y+3/4, z+1/4'
'-x+3/4, y+3/4, z+1/4'

loop_
_atom_site_label
_atom_site_type_symbol
_atom_site_fract_x
_atom_site_fract_y
_atom_site_fract_z
_atom_site_U_iso_or_equiv
_atom_site_adp_type
_atom_site_occupancy
_atom_site_site_symmetry_order
_atom_site_calc_flag
C1 C 0.50291(10) 0.45601(13) 1.1460(4) 0.0364(5) Uani 1 1 d
H1A H 0.4793(10) 0.4281(13) 1.237(5) 0.032(6) Uiso 1 1 d
H1B H 0.5359(11) 0.4398(13) 1.182(5) 0.043(7) Uiso 1 1 d
C2 C 0.49434(7) 0.45490(10) 0.8939(4) 0.0269(5) Uani 1 1 d
C3 C 0.44034(9) 0.43450(12) 0.8513(4) 0.0330(5) Uani 1 1 d
H3A H 0.4353(10) 0.3817(14) 0.885(5) 0.035(6) Uiso 1 1 d
H3B H 0.4200(10) 0.4661(14) 0.930(5) 0.037(7) Uiso 1 1 d
C4 C 0.52827(9) 0.40095(11) 0.7663(4) 0.0308(5) Uani 1 1 d
H4A H 0.5197(10) 0.3973(14) 0.607(5) 0.038(7) Uiso 1 1 d
H4B H 0.5626(11) 0.4143(13) 0.790(5) 0.034(6) Uiso 1 1 d
N1 N 0.39040(8) 0.40654(12) 0.5333(5) 0.0443(5) Uani 1 1 d
N2 N 0.54469(8) 0.26487(10) 0.7940(5) 0.0434(6) Uani 1 1 d
O1 O 0.42978(6) 0.44962(8) 0.6218(3) 0.0371(4) Uani 1 1 d
O2 O 0.38069(9) 0.42505(13) 0.3484(4) 0.0645(6) Uani 1 1 d
O3 O 0.37262(8) 0.35703(12) 0.6459(4) 0.0666(6) Uani 1 1 d
O4 O 0.51773(7) 0.32703(7) 0.8727(3) 0.0423(5) Uani 1 1 d
O5 O 0.57191(8) 0.27423(10) 0.6437(5) 0.0617(6) Uani 1 1 d
O6 O 0.53615(8) 0.20693(9) 0.8964(5) 0.0682(7) Uani 1 1 d

loop_
_atom_site_aniso_label
_atom_site_aniso_U_11
_atom_site_aniso_U_22
_atom_site_aniso_U_33
_atom_site_aniso_U_23
_atom_site_aniso_U_13
_atom_site_aniso_U_12
C1 0.0342(13) 0.0432(11) 0.0317(13) 0.0047(10) 0.0005(12) 0.0028(10)
C2 0.0244(10) 0.0269(9) 0.0293(11) 0.0031(9) 0.0004(10) 0.0006(7)
C3 0.0272(11) 0.0347(10) 0.0370(14) 0.0028(10) 0.0022(11) -0.0031(9)
C4 0.0285(12) 0.0258(9) 0.0382(14) 0.0041(9) 0.0025(12) 0.0012(8)
N1 0.0279(10) 0.0506(11) 0.0543(15) -0.0179(11) -0.0023(11) -0.0019(9)
N2 0.0340(11) 0.0310(9) 0.0654(16) -0.0036(10) -0.0040(12) 0.0032(7)
O1 0.0326(8) 0.0390(7) 0.0398(10) 0.0022(7) -0.0083(8) -0.0087(6)
O2 0.0530(13) 0.0840(13) 0.0566(14) -0.0097(11) -0.0244(12) 0.0021(10)
O3 0.0559(13) 0.0722(12) 0.0718(15) -0.0128(12) 0.0073(13) -0.0346(11)
O4 0.0459(9) 0.0272(6) 0.0537(12) 0.0042(7) 0.0125(10) 0.0050(6)
O5 0.0510(12) 0.0478(9) 0.0863(17) -0.0103(11) 0.0238(14) 0.0059(8)
O6 0.0744(14) 0.0274(8) 0.1030(19) 0.0134(10) 0.0046(15) 0.0047(8)

loop_
_atom_type_symbol
_atom_type_description
_atom_type_scat_dispersion_real
_atom_type_scat_dispersion_imag
_atom_type_scat_source
C C 0.0033 0.0016 'International Tables Vol C Tables 4.2.6.8 and 6.1.1.4'
H H 0.0000 0.0000 'International Tables Vol C Tables 4.2.6.8 and 6.1.1.4'
N N 0.0061 0.0033 'International Tables Vol C Tables 4.2.6.8 and 6.1.1.4'
O O 0.0106 0.0060 'International Tables Vol C Tables 4.2.6.8 and 6.1.1.4'

loop_
_geom_angle_atom_site_label_1
_geom_angle_atom_site_label_2
_geom_angle_atom_site_label_3
_geom_angle
_geom_angle_site_symmetry_1
_geom_angle_site_symmetry_3
C1 C1 H1A 115.3(14) 2_665 .
C1 C1 H1B 112.7(15) 2_665 .
C1 C1 C2 89.83(11) 2_665 .
H1A C1 H1B 110(2) . .
C2 C1 H1A 117.2(15) . .
C2 C1 H1B 111.2(18) . .
C1 C2 C2 87.66(11) . 2_665
C3 C2 C1 108.28(19) . .
C3 C2 C2 114.31(19) . 2_665
C4 C2 C1 114.92(19) . .
C4 C2 C2 119.14(18) . 2_665
C4 C2 C3 110.38(19) . .
C2 C3 H3A 109.0(17) . .
C2 C3 H3B 110.4(17) . .
H3A C3 H3B 112(2) . .
O1 C3 C2 108.07(19) . .
O1 C3 H3A 110.8(19) . .
O1 C3 H3B 106.3(17) . .
C2 C4 H4A 113.2(15) . .
C2 C4 H4B 110.9(15) . .
H4A C4 H4B 112(3) . .
O4 C4 C2 101.25(18) . .
O4 C4 H4A 109.2(14) . .
O4 C4 H4B 109.4(15) . .
O2 N1 O1 112.5(2) . .
O2 N1 O3 129.8(2) . .
O3 N1 O1 117.7(3) . .
O5 N2 O4 119.1(2) . .
O5 N2 O6 129.2(2) . .
O6 N2 O4 111.7(2) . .
N1 O1 C3 114.93(19) . .
N2 O4 C4 115.18(19) . .

loop_
_geom_bond_atom_site_label_1
_geom_bond_atom_site_label_2
_geom_bond_distance
_geom_bond_site_symmetry_2
C1 C1 1.531(5) 2_665
C1 H1A 0.97(3) .
C1 H1B 0.96(3) .
C1 C2 1.549(3) .
C2 C2 1.591(3) 2_665
C2 C3 1.522(3) .
C2 C4 1.520(3) .
C3 H3A 0.95(2) .
C3 H3B 0.91(3) .
C3 O1 1.447(3) .
C4 H4A 1.00(3) .
C4 H4B 0.97(3) .
C4 O4 1.461(2) .
N1 O1 1.405(3) .
N1 O2 1.197(4) .
N1 O3 1.197(3) .
N2 O4 1.384(3) .
N2 O5 1.183(3) .
N2 O6 1.202(3) .

loop_
_geom_torsion_atom_site_label_1
_geom_torsion_atom_site_label_2
_geom_torsion_atom_site_label_3
_geom_torsion_atom_site_label_4
_geom_torsion
_geom_torsion_site_symmetry_1
_geom_torsion_site_symmetry_4
C1 C1 C2 C2 16.8(2) 2_665 2_665
C1 C1 C2 C3 -98.1(2) 2_665 .
C1 C1 C2 C4 138.0(2) 2_665 .
C1 C2 C3 O1 167.88(17) . .
C1 C2 C4 O4 57.4(2) . .
C2 C2 C3 O1 72.03(17) 2_665 .
C2 C2 C4 O4 159.36(15) 2_665 .
C2 C3 O1 N1 155.07(17) . .
C2 C4 O4 N2 -178.44(18) . .
C3 C2 C4 O4 -65.4(2) . .
C4 C2 C3 O1 -65.5(2) . .
O2 N1 O1 C3 174.8(2) . .
O3 N1 O1 C3 -7.0(3) . .
O5 N2 O4 C4 -3.5(3) . .
O6 N2 O4 C4 176.3(2) . .
